data_7133533
loop_
_publ_author_name
'Wu, Yulun'
'Gao, Lei'
'Zhou, Xiao-Cheng'
'Yu, Xiang'
'Meng, Ya-Ru'
'Zuo, Jing-Lin'
'Su, Jian'
'Yuan, Shuai'

_publ_section_title
;
 Designing photothermal catalytic systems in multi-component MOFs for
 enhanced conversion of carbon dioxide.
;
_journal_issue 72
_journal_name_full 'Chemical communications (Cambridge, England)'
_journal_page_first 9825
_journal_page_last 9828
_journal_paper_doi 10.1039/d4cc03203a
_journal_volume 60
_journal_year 2024
_chemical_formula_moiety 'C531.281 H424.922 N6.82 O256 S48 Zr48'
_chemical_formula_sum 'C531.17 H424.75 N6.79 O256 S48 Zr48'
_chemical_formula_weight 16916.05
_space_group_crystal_system cubic
_space_group_IT_number 221
_space_group_name_Hall '-P 4 2 3'
_space_group_name_H-M_alt 'P m -3 m'
_atom_sites_solution_hydrogens mixed
_audit_creation_date 2024-04-03
_audit_creation_method
;
Olex2 1.5
(compiled 2024.02.16 svn.r378c4104 for OlexSys, GUI svn.r6928)
;
_audit_update_record
;
2024-06-24 deposited with the CCDC.	2024-08-15 downloaded from the CCDC.
;
_cell_angle_alpha 90
_cell_angle_beta 90
_cell_angle_gamma 90
_cell_formula_units_Z 1
_cell_length_a 35.892
_cell_length_b 35.892
_cell_length_c 35.892
_cell_measurement_reflns_used 9956
_cell_measurement_temperature 100.02
_cell_measurement_theta_max 53.841
_cell_measurement_theta_min 2.753
_cell_volume 46237.354
_computing_cell_refinement 'SAINT v8.37A (Bruker, 2015)'
_computing_data_reduction 'SAINT v8.37A (Bruker, 2015)'
_computing_molecular_graphics 'Olex2 1.5 (Dolomanov et al., 2009)'
_computing_publication_material 'Olex2 1.5 (Dolomanov et al., 2009)'
_computing_structure_refinement 'SHELXL 2019/3 (Sheldrick, 2015)'
_computing_structure_solution 'XS  (Sheldrick, 2008)'
_diffrn_ambient_temperature 100.02
_diffrn_measured_fraction_theta_full 0.986
_diffrn_measured_fraction_theta_max 0.985
_diffrn_measurement_device_type 'marXperts MX300 CCD Detector'
_diffrn_radiation_type CuK\a
_diffrn_radiation_wavelength 1.54184
_diffrn_reflns_av_R_equivalents 0.1612
_diffrn_reflns_av_unetI/netI 0.1062
_diffrn_reflns_Laue_measured_fraction_full 0.986
_diffrn_reflns_Laue_measured_fraction_max 0.985
_diffrn_reflns_limit_h_max 15
_diffrn_reflns_limit_h_min -41
_diffrn_reflns_limit_k_max 41
_diffrn_reflns_limit_k_min -41
_diffrn_reflns_limit_l_max 24
_diffrn_reflns_limit_l_min -25
_diffrn_reflns_number 90003
_diffrn_reflns_point_group_measured_fraction_full 0.986
_diffrn_reflns_point_group_measured_fraction_max 0.985
_diffrn_reflns_theta_full 64.949
_diffrn_reflns_theta_max 64.949
_diffrn_reflns_theta_min 2.753
_exptl_absorpt_coefficient_mu 2.898
_exptl_absorpt_correction_T_max 0.7525
_exptl_absorpt_correction_T_min 0.5774
_exptl_absorpt_correction_type multi-scan
_exptl_absorpt_process_details
;
SADABS-2016/2 (Bruker,2016/2) was used for absorption correction.
wR2(int) was 0.1139 before and 0.0724 after correction.
The Ratio of minimum to maximum transmission is 0.7673.
The \l/2 correction factor is Not present.
;
_exptl_crystal_density_diffrn 0.607
_exptl_crystal_description block
_exptl_crystal_F_000 8395
_refine_diff_density_max 0.812
_refine_diff_density_min -0.722
_refine_diff_density_rms 0.084
_refine_ls_extinction_method none
_refine_ls_goodness_of_fit_ref 0.986
_refine_ls_hydrogen_treatment constr
_refine_ls_matrix_type full
_refine_ls_number_parameters 257
_refine_ls_number_reflns 7311
_refine_ls_number_restraints 354
_refine_ls_restrained_S_all 1.007
_refine_ls_R_factor_all 0.1448
_refine_ls_R_factor_gt 0.0868
_refine_ls_shift/su_max 0.000
_refine_ls_shift/su_mean 0.000
_refine_ls_structure_factor_coef Fsqd
_refine_ls_weighting_details 'w=1/[\s^2^(Fo^2^)+(0.1662P)^2^] where P=(Fo^2^+2Fc^2^)/3'
_refine_ls_weighting_scheme calc
_refine_ls_wR_factor_gt 0.2449
_refine_ls_wR_factor_ref 0.2853
_reflns_Friedel_coverage 0.000
_reflns_number_gt 3461
_reflns_number_total 7311
_reflns_threshold_expression 'I > 2\s(I)'
_cod_data_source_file d4cc03203a2.cif
_cod_data_source_block zr_ttf_l1
_cod_depositor_comments 'Adding full bibliography for 7133533--7133534.cif.'
_cod_original_cell_volume 46238.5
_cod_database_code 7133533
_shelx_shelxl_version_number 2019/3
_shelx_space_group_comment
;
The symmetry employed for this shelxl refinement is uniquely defined
by the following loop, which should always be used as a source of
symmetry information in preference to the above space-group names.
They are only intended as comments.
;
_olex2_refinement_description
;
1. Fixed Uiso
 At 1.2 times of:
  All C(H) groups
 At 1.5 times of:
  All C(H,H,H) groups, All O(H,H) groups
2. Shared sites
{C13, N13}
3. Restrained distances
 C20-C14
 1.54 with sigma of 0.02
 C1-C49 \\sim C1-C49A
 with sigma of 0.04
 C1-C15 \\sim C1-C15A
 with sigma of 0.02
 C1-C14 \\sim C1-C14A
 with sigma of 0.04
 S1-C1 \\sim S1A-C1A
 with sigma of 0.02
 S1-C9 \\sim S1A-C9A
 with sigma of 0.02
 C1-C15 \\sim C1A-C15
 with sigma of 0.02
 C22-C11 \\sim C22-C11A
 with sigma of 0.02
 C1-C15A \\sim C1A-C15A
 with sigma of 0.02
 C14-C15 \\sim C14A-C15A
 with sigma of 0.02
 S1-C15 \\sim S1A-C15
 with sigma of 0.04
 C14-C30 \\sim C14A-C30A
 with sigma of 0.02
 S1-C15A \\sim S1A-C15A
 with sigma of 0.04
 C1-C9 \\sim C1A-C9A
 with sigma of 0.04
 C14-C20 \\sim C14A-C20A
 with sigma of 0.02
 C15-C49 \\sim C15A-C49A
 with sigma of 0.02
 C49-C63 \\sim C49A-C63A
 with sigma of 0.02
 C63-C11 \\sim C63A-C11A
 with sigma of 0.02
 C11-C30 \\sim C11A-C30A
 with sigma of 0.02
 C22-C63 \\sim C22-C63A
 with sigma of 0.04
 C22-C30 \\sim C22-C30A
 with sigma of 0.04
 C14-C49 \\sim C14A-C49A
 with sigma of 0.04
 C14-C11 \\sim C14A-C11A
 with sigma of 0.04
 C15-C63 \\sim C15A-C63A
 with sigma of 0.04
 C15-C30 \\sim C15A-C30A
 with sigma of 0.04
 C15-C20 \\sim C15A-C20A
 with sigma of 0.04
 C49-C11 \\sim C49A-C11A
 with sigma of 0.04
 C63-C30 \\sim C63A-C30A
 with sigma of 0.04
 C30-C20 \\sim C30A-C20A
 with sigma of 0.04
4. Restrained planarity
 C15A, C14A, C20A, C30A
 with sigma of 0.1
 C15A, C1A, S1A, C9A
 with sigma of 0.1
 S1, C1, C9, C15
 with sigma of 0.1
5. Uiso/Uaniso restraints and constraints
C10 \\sim C13 \\sim C54 \\sim C8: within 2A with sigma of 0.005 and sigma for
terminal atoms of 0.01 within 2A
C20 \\sim C14 \\sim C30 \\sim C11 \\sim C63 \\sim C49 \\sim C15 \\sim C20A
\\sim C14A \\sim C30A \\sim C11A \\sim C63A \\sim C49A \\sim C15A: within 2A
with sigma of 0.005 and sigma for terminal atoms of 0.01 within 2A
S1 \\sim C1 \\sim C9 \\sim S1A \\sim C1A \\sim C9A: within 2A with sigma of
0.005 and sigma for terminal atoms of 0.01 within 2A
Uanis(S1) \\sim Ueq, Uanis(C1) \\sim Ueq, Uanis(C9) \\sim Ueq, Uanis(S1A) \\sim
Ueq, Uanis(C1A) \\sim Ueq, Uanis(C9A) \\sim Ueq: with sigma of 0.01 and sigma
for terminal atoms of 0.02
Uanis(C13) = Uanis(N13)
Uanis(S1) = Uanis(S1A)
6. Rigid body (RIGU) restrains
 C10, C13, C54, C8
 with sigma for 1-2 distances of 0.005 and sigma for 1-3 distances of 0.005
 S1, C1, C9, S1A, C1A, C9A
 with sigma for 1-2 distances of 0.002 and sigma for 1-3 distances of 0.002
7. Others
 Sof(C54)=Sof(H54B)=Sof(H54C)=Sof(H54A)=Sof(N13)=0.25*FVAR(2)
 Sof(C13)=Sof(H13)=0.75*FVAR(2)
 Sof(C14A)=Sof(C15A)=Sof(C49A)=Sof(H49A)=Sof(C63A)=Sof(H63A)=Sof(C11A)=
 Sof(C30A)=Sof(H30A)=Sof(C20A)=Sof(H20D)=Sof(H20E)=Sof(H20F)=1-FVAR(2)
 Sof(C14)=Sof(C15)=Sof(C49)=Sof(H49)=Sof(C63)=Sof(H63)=Sof(C11)=Sof(C30)=
 Sof(H30)=Sof(C20)=Sof(H20A)=Sof(H20B)=Sof(H20C)=FVAR(2)
 Sof(C1A)=Sof(S1A)=1-FVAR(3)
 Sof(C9A)=0.5*(1-FVAR(4))
 Sof(C9)=0.5*FVAR(4)
 Sof(S1)=Sof(C1)=FVAR(3)
8.a Rotating group:
 O4(H4A,H4B)
8.b Aromatic/amide H refined with riding coordinates:
 C13(H13), C49(H49), C63(H63), C30(H30), C49A(H49A), C63A(H63A), C30A(H30A)
8.c Fitted hexagon refined as free rotating group:
 C14(C15,C49,C63,C11,C30), C14A(C15A,C49A,C63A,C11A,C30A)
8.d Idealised Me refined as rotating group:
 C20(H20A,H20B,H20C), C54(H54B,H54C,H54A), C20A(H20D,H20E,H20F)
;
_olex2_submission_special_instructions 'No special instructions were received'

loop_
_space_group_symop_operation_xyz
'x, y, z'
'-y, x, z'
'-x, -y, z'
'y, -x, z'
'x, -z, y'
'x, -y, -z'
'x, z, -y'
'z, y, -x'
'-x, y, -z'
'-z, y, x'
'z, x, y'
'y, z, x'
'-y, -z, x'
'z, -x, -y'
'-y, z, -x'
'-z, -x, y'
'-z, x, -y'
'y, -z, -x'
'y, x, -z'
'-y, -x, -z'
'-x, z, y'
'-x, -z, -y'
'z, -y, x'
'-z, -y, -x'
'-x, -y, -z'
'y, -x, -z'
'x, y, -z'
'-y, x, -z'
'-x, z, -y'
'-x, y, z'
'-x, -z, y'
'-z, -y, x'
'x, -y, z'
'z, -y, -x'
'-z, -x, -y'
'-y, -z, -x'
'y, z, -x'
'-z, x, y'
'y, -z, x'
'z, x, -y'
'z, -x, y'
'-y, z, x'
'-y, -x, z'
'y, x, z'
'x, -z, -y'
'x, z, y'
'-z, y, -x'
'z, y, x'

loop_
_atom_site_label
_atom_site_type_symbol
_atom_site_fract_x
_atom_site_fract_y
_atom_site_fract_z
_atom_site_U_iso_or_equiv
_atom_site_adp_type
_atom_site_occupancy
_atom_site_site_symmetry_order
_atom_site_calc_flag
_atom_site_refinement_flags_posn
_atom_site_refinement_flags_adp
_atom_site_refinement_flags_occupancy
_atom_site_disorder_assembly
_atom_site_disorder_group
Zr1 Zr 0.22204(2) 0.15352(2) 0.15352(2) 0.0594(3) Uani 1 2 d S T P . .
Zr2 Zr 0.24544(2) 0.17648(3) 0.24544(2) 0.0812(4) Uani 1 2 d S T P . .
O1 O 0.2359(3) 0.2359(3) 0.2359(3) 0.142(6) Uani 1 6 d S T P . .
S1 S 0.45600(12) 0.04063(13) 0.1589(2) 0.1133(12) Uani 0.582(5) 1 d D U P . 1
O7 O 0.26773(15) 0.11694(15) 0.16887(16) 0.0893(17) Uani 1 1 d . . . . .
O8 O 0.21041(14) 0.21041(14) 0.1415(2) 0.100(3) Uani 1 2 d S T P . .
O9 O 0.2559(3) 0.18916(15) 0.18916(15) 0.107(3) Uani 1 2 d S T P . .
O10 O 0.23046(19) 0.1307(2) 0.28273(17) 0.114(2) Uani 1 1 d . . . . .
C22 C 0.2877(2) 0.1144(3) 0.1996(3) 0.104(3) Uani 1 1 d D . . . .
C1 C 0.4152(3) 0.0189(4) 0.1702(4) 0.112(2) Uani 0.582(5) 1 d D U P . 1
O2 O 0.1657(2) 0.1657(2) 0.1657(2) 0.086(4) Uani 1 6 d S T P . .
O3 O 0.19942(16) 0.09794(14) 0.14878(17) 0.1000(19) Uani 1 1 d . . . . .
O4 O 0.30237(18) 0.1995(2) 0.2517(2) 0.201(4) Uani 1 1 d . . . . .
H4A H 0.311190 0.215219 0.269976 0.302 Uiso 1 1 d R U . . .
H4B H 0.322684 0.195532 0.236420 0.302 Uiso 1 1 d R U . . .
C8 C 0.1740(3) 0.0828(4) 0.1740(3) 0.146(4) Uani 1 2 d S TU P A .
C9 C 0.4830(4) 0.000000 0.1573(6) 0.111(2) Uani 0.582(5) 2 d DS TU P . 1
C10 C 0.1710(3) 0.0398(4) 0.1710(3) 0.143(4) Uani 1 2 d S TU P . .
C13 C 0.1990(5) 0.0197(4) 0.1445(5) 0.135(5) Uani 0.426(10) 1 d . U P A 3
H13 H 0.215438 0.033466 0.128958 0.162 Uiso 0.426(10) 1 calc R U P A 3
C14 C 0.3788(3) 0.0621(5) 0.2147(4) 0.142(3) Uani 0.486(9) 1 d DG U P . 1
C15 C 0.3819(3) 0.0435(5) 0.1808(5) 0.141(3) Uani 0.486(9) 1 d DG U P . 1
C49 C 0.3544(4) 0.0478(5) 0.1539(4) 0.142(3) Uani 0.486(9) 1 d DG U P . 1
H49 H 0.356500 0.035117 0.130705 0.170 Uiso 0.486(9) 1 calc R U P . 1
C63 C 0.3238(3) 0.0705(5) 0.1608(5) 0.139(3) Uani 0.486(9) 1 d DG U P . 1
H63 H 0.305011 0.073373 0.142354 0.167 Uiso 0.486(9) 1 calc R U P . 1
C11 C 0.3207(3) 0.0890(5) 0.1947(6) 0.138(3) Uani 0.486(9) 1 d DG U P . 1
C30 C 0.3482(4) 0.0848(5) 0.2216(5) 0.140(3) Uani 0.486(9) 1 d DG U P . 1
H30 H 0.346049 0.097423 0.244768 0.168 Uiso 0.486(9) 1 calc R U P . 1
C20 C 0.4027(5) 0.0560(6) 0.2533(5) 0.155(4) Uani 0.486(9) 1 d D U P . 1
H20A H 0.388776 0.039736 0.270182 0.233 Uiso 0.486(9) 1 calc R U P . 1
H20B H 0.406820 0.080214 0.265289 0.233 Uiso 0.486(9) 1 calc R U P . 1
H20C H 0.426771 0.044597 0.247363 0.233 Uiso 0.486(9) 1 calc R U P . 1
C54 C 0.235(2) 0.0343(15) 0.132(2) 0.131(7) Uani 0.142(3) 1 d . U P A 4
H54B H 0.250398 0.013781 0.122220 0.196 Uiso 0.142(3) 1 calc R U P A 4
H54C H 0.247988 0.046410 0.152512 0.196 Uiso 0.142(3) 1 calc R U P A 4
H54A H 0.231007 0.052540 0.111743 0.196 Uiso 0.142(3) 1 calc R U P A 4
N13 N 0.1990(5) 0.0197(4) 0.1445(5) 0.135(5) Uani 0.142(3) 1 d . . P A 4
C14A C 0.3650(4) 0.0563(5) 0.1579(4) 0.142(3) Uani 0.514(9) 1 d DG U P . 2
C15A C 0.3820(3) 0.0438(4) 0.1904(5) 0.141(3) Uani 0.514(9) 1 d DG U P . 2
C49A C 0.3679(4) 0.0543(5) 0.2249(4) 0.142(3) Uani 0.514(9) 1 d DG U P . 2
H49A H 0.379595 0.045775 0.247108 0.170 Uiso 0.514(9) 1 calc R U P . 2
C63A C 0.3368(4) 0.0772(5) 0.2270(5) 0.139(3) Uani 0.514(9) 1 d DG U P . 2
H63A H 0.327177 0.084385 0.250563 0.167 Uiso 0.514(9) 1 calc R U P . 2
C11A C 0.3198(3) 0.0897(4) 0.1945(6) 0.138(3) Uani 0.514(9) 1 d DG U P . 2
C30A C 0.3339(4) 0.0792(5) 0.1600(5) 0.139(3) Uani 0.514(9) 1 d DG U P . 2
H30A H 0.322211 0.087736 0.137801 0.167 Uiso 0.514(9) 1 calc R U P . 2
C20A C 0.3799(5) 0.0531(6) 0.1137(5) 0.171(4) Uani 0.514(9) 1 d D U P . 2
H20D H 0.388462 0.077555 0.105129 0.256 Uiso 0.514(9) 1 calc R U P . 2
H20E H 0.359472 0.044491 0.097752 0.256 Uiso 0.514(9) 1 calc R U P . 2
H20F H 0.400594 0.035254 0.112302 0.256 Uiso 0.514(9) 1 calc R U P . 2
C1A C 0.4144(4) 0.0190(6) 0.1921(6) 0.111(2) Uani 0.418(5) 1 d D U P . 2
S1A S 0.45620(17) 0.04162(18) 0.1889(3) 0.1133(12) Uani 0.418(5) 1 d D U P . 2
C9A C 0.4830(5) 0.000000 0.1901(9) 0.111(2) Uani 0.418(5) 2 d DS TU P . 2

loop_
_atom_site_aniso_label
_atom_site_aniso_U_11
_atom_site_aniso_U_22
_atom_site_aniso_U_33
_atom_site_aniso_U_23
_atom_site_aniso_U_13
_atom_site_aniso_U_12
Zr1 0.0529(6) 0.0626(4) 0.0626(4) 0.0108(5) 0.0133(3) 0.0133(3)
Zr2 0.0725(5) 0.0984(9) 0.0725(5) 0.0089(4) -0.0115(5) 0.0089(4)
O1 0.142(6) 0.142(6) 0.142(6) 0.026(8) 0.026(8) 0.026(8)
S1 0.0522(13) 0.1017(18) 0.186(3) 0.004(2) 0.006(3) 0.0004(13)
O7 0.065(4) 0.101(4) 0.101(4) 0.011(4) 0.014(3) 0.031(3)
O8 0.076(3) 0.076(3) 0.147(8) -0.018(4) -0.018(4) 0.009(4)
O9 0.146(8) 0.088(4) 0.088(4) 0.009(5) -0.013(4) -0.013(4)
O10 0.128(6) 0.136(6) 0.078(4) 0.028(4) 0.000(4) 0.008(5)
C22 0.052(5) 0.093(7) 0.167(11) 0.025(8) 0.004(7) 0.028(5)
C1 0.054(3) 0.103(3) 0.179(4) 0.004(4) 0.005(4) 0.001(3)
O2 0.086(4) 0.086(4) 0.086(4) 0.041(5) 0.041(5) 0.041(5)
O3 0.103(5) 0.061(3) 0.135(5) 0.019(3) -0.004(4) 0.009(3)
O4 0.086(5) 0.279(11) 0.238(10) -0.101(8) -0.067(5) 0.038(6)
C8 0.184(7) 0.070(7) 0.184(7) -0.004(5) -0.029(9) -0.004(5)
C9 0.060(4) 0.100(4) 0.172(5) 0.000 0.005(4) 0.000
C10 0.181(7) 0.067(6) 0.181(7) 0.001(4) -0.024(9) 0.001(4)
C13 0.180(8) 0.058(7) 0.168(8) -0.005(5) -0.019(9) 0.006(6)
C14 0.051(4) 0.134(5) 0.241(7) 0.017(5) -0.007(4) 0.018(4)
C15 0.050(4) 0.132(5) 0.242(7) 0.016(5) -0.006(4) 0.018(4)
C49 0.050(4) 0.134(5) 0.242(7) 0.015(5) -0.005(4) 0.018(4)
C63 0.047(4) 0.131(5) 0.239(7) 0.015(5) -0.006(4) 0.021(4)
C11 0.048(4) 0.130(5) 0.237(7) 0.017(5) -0.008(4) 0.020(4)
C30 0.049(4) 0.131(5) 0.239(7) 0.017(5) -0.007(4) 0.020(4)
C20 0.068(7) 0.146(8) 0.252(10) 0.014(8) -0.014(7) 0.023(7)
C54 0.176(13) 0.048(12) 0.168(13) -0.008(11) -0.015(13) 0.000(11)
N13 0.180(8) 0.058(7) 0.168(8) -0.005(5) -0.019(9) 0.006(6)
C14A 0.050(4) 0.135(5) 0.242(7) 0.014(5) -0.005(4) 0.019(4)
C15A 0.049(4) 0.132(5) 0.242(7) 0.016(5) -0.005(4) 0.018(4)
C49A 0.051(4) 0.133(5) 0.242(7) 0.018(5) -0.007(4) 0.018(4)
C63A 0.048(4) 0.131(5) 0.239(7) 0.017(5) -0.008(4) 0.020(4)
C11A 0.048(4) 0.130(5) 0.237(7) 0.017(5) -0.008(4) 0.020(4)
C30A 0.048(4) 0.132(5) 0.239(7) 0.015(5) -0.006(4) 0.022(4)
C20A 0.088(7) 0.163(8) 0.262(10) 0.010(8) -0.004(7) 0.022(7)
C1A 0.055(3) 0.102(4) 0.175(5) 0.004(4) 0.006(4) 0.000(3)
S1A 0.0522(13) 0.1017(18) 0.186(3) 0.004(2) 0.006(3) 0.0004(13)
C9A 0.060(4) 0.100(4) 0.172(5) 0.000 0.006(4) 0.000

loop_
_atom_type_symbol
_atom_type_description
_atom_type_scat_dispersion_real
_atom_type_scat_dispersion_imag
_atom_type_scat_source
C C 0.0181 0.0091 'International Tables Vol C Tables 4.2.6.8 and 6.1.1.4'
H H 0.0000 0.0000 'International Tables Vol C Tables 4.2.6.8 and 6.1.1.4'
N N 0.0311 0.0180 'International Tables Vol C Tables 4.2.6.8 and 6.1.1.4'
O O 0.0492 0.0322 'International Tables Vol C Tables 4.2.6.8 and 6.1.1.4'
S S 0.3331 0.5567 'International Tables Vol C Tables 4.2.6.8 and 6.1.1.4'
Zr Zr -0.1862 2.2449 'International Tables Vol C Tables 4.2.6.8 and 6.1.1.4'

loop_
_geom_angle_atom_site_label_1
_geom_angle_atom_site_label_2
_geom_angle_atom_site_label_3
_geom_angle
_geom_angle_site_symmetry_1
_geom_angle_site_symmetry_3
_geom_angle_publ_flag
Zr1 Zr1 Zr1 60.0 12 11 ?
Zr1 Zr1 Zr2 90.178(18) 12 11 ?
Zr1 Zr1 Zr2 90.180(18) 11 . ?
Zr1 Zr1 Zr2 60.231(15) 12 . ?
Zr1 Zr1 Zr2 60.231(15) 11 11 ?
Zr2 Zr1 Zr2 59.95(4) 11 . ?
O7 Zr1 Zr1 110.77(14) 46 11 ?
O7 Zr1 Zr1 164.03(16) 46 12 ?
O7 Zr1 Zr1 110.76(14) . 12 ?
O7 Zr1 Zr1 164.03(16) . 11 ?
O7 Zr1 Zr2 109.19(16) . 11 ?
O7 Zr1 Zr2 73.87(16) . . ?
O7 Zr1 Zr2 109.18(16) 46 . ?
O7 Zr1 Zr2 73.88(16) 46 11 ?
O7 Zr1 O7 74.7(3) 46 . ?
O7 Zr1 O9 77.6(2) . . ?
O7 Zr1 O9 77.6(2) 46 . ?
O8 Zr1 Zr1 90.2(2) . 12 ?
O8 Zr1 Zr1 90.2(2) 12 11 ?
O8 Zr1 Zr1 35.19(17) . 11 ?
O8 Zr1 Zr1 35.18(17) 12 12 ?
O8 Zr1 Zr2 90.7(2) 12 11 ?
O8 Zr1 Zr2 36.0(2) . 11 ?
O8 Zr1 Zr2 90.7(2) . . ?
O8 Zr1 Zr2 36.0(2) 12 . ?
O8 Zr1 O7 77.5(2) 12 . ?
O8 Zr1 O7 77.5(2) . 46 ?
O8 Zr1 O7 141.2(2) 12 46 ?
O8 Zr1 O7 141.2(2) . . ?
O8 Zr1 O8 110.4(5) 12 . ?
O8 Zr1 O9 70.4(2) 12 . ?
O8 Zr1 O9 70.4(2) . . ?
O8 Zr1 O3 142.8(2) . . ?
O8 Zr1 O3 142.8(2) 12 46 ?
O8 Zr1 O3 79.4(3) 12 . ?
O8 Zr1 O3 79.4(3) . 46 ?
O9 Zr1 Zr1 88.8(2) . 12 ?
O9 Zr1 Zr1 88.8(2) . 11 ?
O9 Zr1 Zr2 34.45(11) . 11 ?
O9 Zr1 Zr2 34.45(11) . . ?
O2 Zr1 Zr1 34.68(19) . 12 ?
O2 Zr1 Zr1 34.68(19) . 11 ?
O2 Zr1 Zr2 89.2(3) . . ?
O2 Zr1 Zr2 89.2(3) . 11 ?
O2 Zr1 O7 142.62(14) . . ?
O2 Zr1 O7 142.62(14) . 46 ?
O2 Zr1 O8 69.9(3) . . ?
O2 Zr1 O8 69.9(3) . 12 ?
O2 Zr1 O9 106.9(5) . . ?
O2 Zr1 O3 81.2(3) . . ?
O2 Zr1 O3 81.2(3) . 46 ?
O3 Zr1 Zr1 112.78(15) 46 12 ?
O3 Zr1 Zr1 112.78(15) . 11 ?
O3 Zr1 Zr1 77.87(16) 46 11 ?
O3 Zr1 Zr1 77.87(16) . 12 ?
O3 Zr1 Zr2 112.42(16) 46 11 ?
O3 Zr1 Zr2 168.04(16) 46 . ?
O3 Zr1 Zr2 112.42(16) . . ?
O3 Zr1 Zr2 168.04(16) . 11 ?
O3 Zr1 O7 75.3(2) 46 46 ?
O3 Zr1 O7 118.1(2) 46 . ?
O3 Zr1 O7 75.3(2) . . ?
O3 Zr1 O7 118.1(2) . 46 ?
O3 Zr1 O9 142.91(16) 46 . ?
O3 Zr1 O9 142.91(16) . . ?
O3 Zr1 O3 73.4(3) . 46 ?
Zr1 Zr2 Zr1 59.54(3) . 12 ?
Zr2 Zr2 Zr1 89.819(18) 12 . ?
Zr2 Zr2 Zr1 60.024(19) 11 . ?
Zr2 Zr2 Zr1 89.821(18) 11 12 ?
Zr2 Zr2 Zr1 60.025(19) 12 12 ?
Zr2 Zr2 Zr2 60.0 12 11 ?
O1 Zr2 Zr1 92.5(4) . . ?
O1 Zr2 Zr1 92.5(4) . 12 ?
O1 Zr2 Zr2 36.8(3) . 11 ?
O1 Zr2 Zr2 36.8(3) . 12 ?
O1 Zr2 O10 142.21(19) . 48 ?
O1 Zr2 O10 142.21(19) . . ?
O1 Zr2 O4 78.3(4) . . ?
O1 Zr2 O4 78.3(4) . 48 ?
O8 Zr2 Zr1 35.07(11) 12 12 ?
O8 Zr2 Zr1 35.07(11) 12 . ?
O8 Zr2 Zr2 89.9(2) 12 12 ?
O8 Zr2 Zr2 89.9(2) 12 11 ?
O8 Zr2 O1 112.3(5) 12 . ?
O8 Zr2 O10 77.2(3) 12 . ?
O8 Zr2 O10 77.2(3) 12 48 ?
O8 Zr2 O4 143.7(2) 12 . ?
O8 Zr2 O4 143.7(2) 12 48 ?
O9 Zr2 Zr1 89.4(2) . 12 ?
O9 Zr2 Zr1 35.9(2) . . ?
O9 Zr2 Zr1 89.4(2) 12 . ?
O9 Zr2 Zr1 35.9(2) 12 12 ?
O9 Zr2 Zr2 33.74(18) . 11 ?
O9 Zr2 Zr2 88.5(2) . 12 ?
O9 Zr2 Zr2 88.5(2) 12 11 ?
O9 Zr2 Zr2 33.73(18) 12 12 ?
O9 Zr2 O1 70.5(3) 12 . ?
O9 Zr2 O1 70.5(3) . . ?
O9 Zr2 O8 70.9(3) . 12 ?
O9 Zr2 O8 70.9(3) 12 12 ?
O9 Zr2 O9 107.2(5) 12 . ?
O9 Zr2 O10 79.5(3) . 48 ?
O9 Zr2 O10 142.6(3) 12 48 ?
O9 Zr2 O10 79.5(3) 12 . ?
O9 Zr2 O10 142.6(3) . . ?
O9 Zr2 O4 141.9(3) . 48 ?
O9 Zr2 O4 81.4(3) . . ?
O9 Zr2 O4 81.4(3) 12 48 ?
O9 Zr2 O4 141.9(3) 12 . ?
O10 Zr2 Zr1 74.83(18) 48 . ?
O10 Zr2 Zr1 109.93(19) 48 12 ?
O10 Zr2 Zr1 74.82(18) . 12 ?
O10 Zr2 Zr1 109.93(19) . . ?
O10 Zr2 Zr2 164.63(18) . 11 ?
O10 Zr2 Zr2 164.63(18) 48 12 ?
O10 Zr2 Zr2 110.94(18) . 12 ?
O10 Zr2 Zr2 110.94(18) 48 11 ?
O10 Zr2 O10 74.7(4) . 48 ?
O10 Zr2 O4 116.5(3) . . ?
O10 Zr2 O4 74.9(3) . 48 ?
O10 Zr2 O4 74.9(3) 48 . ?
O10 Zr2 O4 116.5(3) 48 48 ?
O4 Zr2 Zr1 113.8(2) . . ?
O4 Zr2 Zr1 168.7(2) . 12 ?
O4 Zr2 Zr1 113.8(2) 48 12 ?
O4 Zr2 Zr1 168.7(2) 48 . ?
O4 Zr2 Zr2 112.9(2) . 12 ?
O4 Zr2 Zr2 78.9(2) . 11 ?
O4 Zr2 Zr2 78.9(2) 48 12 ?
O4 Zr2 Zr2 112.9(2) 48 11 ?
O4 Zr2 O4 71.1(4) . 48 ?
Zr2 O1 Zr2 106.4(5) 11 . ?
Zr2 O1 Zr2 106.4(5) 12 11 ?
Zr2 O1 Zr2 106.4(5) 12 . ?
C1 S1 C9 95.8(7) . . ?
C22 O7 Zr1 131.7(6) . . ?
Zr1 O8 Zr1 109.6(3) . 11 ?
Zr1 O8 Zr2 108.9(3) . 11 ?
Zr1 O8 Zr2 108.9(3) 11 11 ?
Zr2 O9 Zr1 109.7(3) 11 . ?
Zr2 O9 Zr1 109.7(3) . . ?
Zr2 O9 Zr2 112.5(4) 11 . ?
C22 O10 Zr2 130.5(6) 48 . ?
O7 C22 C11 111.8(11) . . ?
O7 C22 C11A 111.5(11) . . ?
O10 C22 O7 128.5(8) 48 . ?
O10 C22 C11 119.6(11) 48 . ?
O10 C22 C11A 120.0(12) 48 . ?
C1 C1 S1 117.2(5) 33 . ?
C1 C1 C15 125.2(9) 33 . ?
C15 C1 S1 117.6(12) . . ?
Zr1 O2 Zr1 110.7(4) . 11 ?
Zr1 O2 Zr1 110.7(4) . 12 ?
Zr1 O2 Zr1 110.7(4) 12 11 ?
C8 O3 Zr1 123.7(8) . . ?
Zr2 O4 H4A 128.1 . . ?
Zr2 O4 H4B 127.7 . . ?
H4A O4 H4B 104.2 . . ?
O3 C8 O3 134.2(13) 48 . ?
O3 C8 C10 112.8(6) 48 . ?
O3 C8 C10 112.8(6) . . ?
S1 C9 S1 112.7(9) 33 . ?
C9 C9 S1 123.6(4) 3_655 33 ?
C9 C9 S1 123.6(4) 3_655 . ?
C8 C10 C13 117.3(8) . 48 ?
C8 C10 C13 117.2(8) . . ?
C8 C10 N13 117.2(8) . . ?
C13 C10 C13 124.8(16) 48 . ?
C10 C13 H13 121.2 . . ?
C13 C13 C10 117.5(8) 33 . ?
C13 C13 H13 121.2 33 . ?
C15 C14 C30 120.0 . . ?
C15 C14 C20 129.2(12) . . ?
C30 C14 C20 109.8(12) . . ?
C14 C15 C1 123.7(11) . . ?
C14 C15 C49 120.0 . . ?
C49 C15 C1 116.3(11) . . ?
C15 C49 H49 120.0 . . ?
C63 C49 C15 120.0 . . ?
C63 C49 H49 120.0 . . ?
C49 C63 H63 120.0 . . ?
C49 C63 C11 120.0 . . ?
C11 C63 H63 120.0 . . ?
C63 C11 C22 117.1(13) . . ?
C30 C11 C22 122.9(13) . . ?
C30 C11 C63 120.0 . . ?
C14 C30 H30 120.0 . . ?
C11 C30 C14 120.0 . . ?
C11 C30 H30 120.0 . . ?
C14 C20 H20A 109.5 . . ?
C14 C20 H20B 109.5 . . ?
C14 C20 H20C 109.5 . . ?
H20A C20 H20B 109.5 . . ?
H20A C20 H20C 109.5 . . ?
H20B C20 H20C 109.5 . . ?
H54B C54 H54C 109.5 . . ?
H54B C54 H54A 109.5 . . ?
H54C C54 H54A 109.5 . . ?
N13 C54 H54B 109.5 . . ?
N13 C54 H54C 109.5 . . ?
N13 C54 H54A 109.5 . . ?
C54 N13 C10 126(3) . . ?
C15A C14A C30A 120.0 . . ?
C15A C14A C20A 129.0(11) . . ?
C30A C14A C20A 110.3(11) . . ?
C14A C15A C49A 120.0 . . ?
C14A C15A C1A 125.4(12) . . ?
C49A C15A C1A 114.5(12) . . ?
C15A C49A H49A 120.0 . . ?
C63A C49A C15A 120.0 . . ?
C63A C49A H49A 120.0 . . ?
C49A C63A H63A 120.0 . . ?
C49A C63A C11A 120.0 . . ?
C11A C63A H63A 120.0 . . ?
C63A C11A C22 115.9(13) . . ?
C63A C11A C30A 120.0 . . ?
C30A C11A C22 124.1(13) . . ?
C14A C30A H30A 120.0 . . ?
C11A C30A C14A 120.0 . . ?
C11A C30A H30A 120.0 . . ?
C14A C20A H20D 109.5 . . ?
C14A C20A H20E 109.5 . . ?
C14A C20A H20F 109.5 . . ?
H20D C20A H20E 109.5 . . ?
H20D C20A H20F 109.5 . . ?
H20E C20A H20F 109.5 . . ?
C15A C1A S1A 113.8(14) . . ?
C1A C1A C15A 127.5(10) 33 . ?
C1A C1A S1A 118.3(7) 33 . ?
C1A S1A C9A 94.2(9) . . ?
C9A C9A S1A 122.7(6) 3_655 . ?

loop_
_geom_bond_atom_site_label_1
_geom_bond_atom_site_label_2
_geom_bond_distance
_geom_bond_site_symmetry_2
_geom_bond_publ_flag
Zr1 Zr1 3.4785(14) 12 ?
Zr1 Zr1 3.4785(14) 11 ?
Zr1 Zr2 3.5029(12) . ?
Zr1 Zr2 3.5028(12) 11 ?
Zr1 O7 2.172(5) 46 ?
Zr1 O7 2.172(5) . ?
Zr1 O8 2.128(4) . ?
Zr1 O8 2.128(4) 12 ?
Zr1 O9 2.180(8) . ?
Zr1 O2 2.115(5) . ?
Zr1 O3 2.161(5) 46 ?
Zr1 O3 2.160(5) . ?
Zr2 Zr2 3.5002(17) 12 ?
Zr2 Zr2 3.5002(17) 11 ?
Zr2 O1 2.186(7) . ?
Zr2 O8 2.176(8) 12 ?
Zr2 O9 2.105(4) . ?
Zr2 O9 2.104(4) 12 ?
Zr2 O10 2.186(7) 48 ?
Zr2 O10 2.186(7) . ?
Zr2 O4 2.215(7) 48 ?
Zr2 O4 2.215(7) . ?
S1 C1 1.710(11) . ?
S1 C9 1.752(9) . ?
O7 C22 1.318(11) . ?
O10 C22 1.267(11) 48 ?
C22 C11 1.504(11) . ?
C22 C11A 1.464(11) . ?
C1 C1 1.35(3) 33 ?
C1 C15 1.536(17) . ?
O3 C8 1.395(7) . ?
O4 H4A 0.9228 . ?
O4 H4B 0.9224 . ?
C8 C10 1.549(19) . ?
C9 C9 1.22(3) 3_655 ?
C10 C13 1.560(16) . ?
C10 C13 1.560(16) 48 ?
C10 N13 1.560(16) . ?
C13 C13 1.42(3) 33 ?
C13 H13 0.9500 . ?
C14 C15 1.3900 . ?
C14 C30 1.3900 . ?
C14 C20 1.644(15) . ?
C15 C49 1.3900 . ?
C49 H49 0.9500 . ?
C49 C63 1.3900 . ?
C63 H63 0.9500 . ?
C63 C11 1.3900 . ?
C11 C30 1.3900 . ?
C30 H30 0.9500 . ?
C20 H20A 0.9800 . ?
C20 H20B 0.9800 . ?
C20 H20C 0.9800 . ?
C54 H54B 0.9800 . ?
C54 H54C 0.9800 . ?
C54 H54A 0.9800 . ?
C54 N13 1.47(7) . ?
C14A C15A 1.3900 . ?
C14A C30A 1.3900 . ?
C14A C20A 1.681(18) . ?
C15A C49A 1.3900 . ?
C15A C1A 1.46(2) . ?
C49A H49A 0.9500 . ?
C49A C63A 1.3900 . ?
C63A H63A 0.9500 . ?
C63A C11A 1.3900 . ?
C11A C30A 1.3900 . ?
C30A H30A 0.9500 . ?
C20A H20D 0.9800 . ?
C20A H20E 0.9800 . ?
C20A H20F 0.9800 . ?
C1A C1A 1.36(4) 33 ?
C1A S1A 1.710(14) . ?
S1A C9A 1.777(11) . ?
C9A C9A 1.22(4) 3_655 ?

loop_
_geom_torsion_atom_site_label_1
_geom_torsion_atom_site_label_2
_geom_torsion_atom_site_label_3
_geom_torsion_atom_site_label_4
_geom_torsion
_geom_torsion_site_symmetry_1
_geom_torsion_site_symmetry_2
_geom_torsion_site_symmetry_3
_geom_torsion_site_symmetry_4
_geom_torsion_publ_flag
Zr1 O7 C22 O10 8.0(16) . . . 48 ?
Zr1 O7 C22 C11 -170.2(9) . . . . ?
Zr1 O7 C22 C11A -170.1(8) . . . . ?
Zr1 O3 C8 O3 22(3) . . . 48 ?
Zr1 O3 C8 C10 -163.4(9) . . . . ?
S1 C1 C15 C14 -74.4(16) . . . . ?
S1 C1 C15 C49 103.7(13) . . . . ?
O7 C22 C11 C63 -4.4(14) . . . . ?
O7 C22 C11 C30 172.9(10) . . . . ?
O7 C22 C11A C63A -163.6(9) . . . . ?
O7 C22 C11A C30A 17.8(15) . . . . ?
O10 C22 C11 C63 177.1(10) 48 . . . ?
O10 C22 C11 C30 -5.5(18) 48 . . . ?
O10 C22 C11A C63A 18.1(16) 48 . . . ?
O10 C22 C11A C30A -160.5(10) 48 . . . ?
C22 C11 C30 C14 -177.3(17) . . . . ?
C22 C11A C30A C14A 178.6(16) . . . . ?
C1 S1 C9 S1 10.9(15) . . . 33 ?
C1 S1 C9 C9 -165.1(6) . . . 3_655 ?
C1 C1 C15 C14 103.4(11) 33 . . . ?
C1 C1 C15 C49 -78.5(12) 33 . . . ?
C1 C15 C49 C63 -178.2(16) . . . . ?
O3 C8 C10 C13 6(2) . . . . ?
O3 C8 C10 C13 -6(2) 48 . . 48 ?
O3 C8 C10 C13 177.6(14) . . . 48 ?
O3 C8 C10 C13 -177.6(14) 48 . . . ?
O3 C8 C10 N13 6(2) . . . . ?
O3 C8 C10 N13 -177.6(14) 48 . . . ?
C8 C10 C13 C13 173.8(10) . . . 33 ?
C8 C10 N13 C54 22(4) . . . . ?
C9 S1 C1 C1 -6.8(9) . . . 33 ?
C9 S1 C1 C15 171.2(11) . . . . ?
C13 C10 C13 C13 3(2) 48 . . 33 ?
C14 C15 C49 C63 0.0 . . . . ?
C15 C14 C30 C11 0.0 . . . . ?
C15 C49 C63 C11 0.0 . . . . ?
C49 C63 C11 C22 177.5(16) . . . . ?
C49 C63 C11 C30 0.0 . . . . ?
C63 C11 C30 C14 0.0 . . . . ?
C30 C14 C15 C1 178.0(18) . . . . ?
C30 C14 C15 C49 0.0 . . . . ?
C20 C14 C15 C1 -14(2) . . . . ?
C20 C14 C15 C49 167.7(19) . . . . ?
C20 C14 C30 C11 -169.9(16) . . . . ?
C14A C15A C49A C63A 0.0 . . . . ?
C14A C15A C1A C1A -87.3(14) . . . 33 ?
C14A C15A C1A S1A 85.6(17) . . . . ?
C15A C14A C30A C11A 0.0 . . . . ?
C15A C49A C63A C11A 0.0 . . . . ?
C15A C1A S1A C9A -177.3(12) . . . . ?
C49A C15A C1A C1A 91.4(11) . . . 33 ?
C49A C15A C1A S1A -95.8(13) . . . . ?
C49A C63A C11A C22 -178.7(15) . . . . ?
C49A C63A C11A C30A 0.0 . . . . ?
C63A C11A C30A C14A 0.0 . . . . ?
C30A C14A C15A C49A 0.0 . . . . ?
C30A C14A C15A C1A 178.6(18) . . . . ?
C20A C14A C15A C49A 169.9(15) . . . . ?
C20A C14A C15A C1A -11.5(19) . . . . ?
C20A C14A C30A C11A -171.7(12) . . . . ?
C1A C15A C49A C63A -178.7(16) . . . . ?
C1A C1A S1A C9A -3.8(13) 33 . . . ?
C1A S1A C9A S1A 6(2) . . . 33 ?
C1A S1A C9A C9A -176.9(7) . . . 3_655 ?

loop_
_smtbx_masks_void_nr
_smtbx_masks_void_average_x
_smtbx_masks_void_average_y
_smtbx_masks_void_average_z
_smtbx_masks_void_volume
_smtbx_masks_void_count_electrons
_smtbx_masks_void_content
1 -0.329 -0.975 -0.086 31877.6 5259.4 ?
